data_1517918
loop_
_publ_author_name
'Sun, Feiye'
'Lv, Lily'
'Huang, Min'
'Zhou, Zhaohui'
'Fang, Xiangdong'

_publ_section_title
;
 Palladium-catalyzed cross-coupling reactions of 4a,8a-azaboranaphthalene.
;
_journal_issue 19
_journal_name_full 'Organic letters'
_journal_page_first 5024
_journal_page_last 5027
_journal_paper_doi 10.1021/ol502339h
_journal_volume 16
_journal_year 2014
_chemical_formula_moiety 'C8 H7 B I N'
_chemical_formula_sum 'C8 H7 B I N'
_chemical_formula_weight 254.86
_chemical_name_systematic
;
 ? 
;
_space_group_crystal_system monoclinic
_space_group_IT_number 14
_space_group_name_Hall '-P 2ybc'
_space_group_name_H-M_alt 'P 1 21/c 1'
_symmetry_space_group_name_Hall '-P 2ybc'
_symmetry_space_group_name_H-M 'P 1 21/c 1'
_atom_sites_solution_hydrogens geom
_atom_sites_solution_primary direct
_atom_sites_solution_secondary difmap
_audit_creation_date 2013-07-20
_audit_creation_method
;
  Olex2 1.1
  (compiled 2011.11.01 svn.r2039, GUI svn.r3906)
;
_cell_angle_alpha 90.00
_cell_angle_beta 96.147(3)
_cell_angle_gamma 90.00
_cell_formula_units_Z 4
_cell_length_a 4.4427(2)
_cell_length_b 11.8161(4)
_cell_length_c 16.0682(5)
_cell_measurement_temperature 173(2)
_cell_volume 838.66(5)
_computing_molecular_graphics
;
O. V. Dolomanov, L. J. Bourhis, R. J. Gildea, J. A. K. Howard and H. Puschmann,
OLEX2: a complete structure solution, refinement and analysis program.
J. Appl. Cryst. (2009). 42, 339-341.
;
_computing_publication_material
;
O. V. Dolomanov, L. J. Bourhis, R. J. Gildea, J. A. K. Howard and H. Puschmann,
OLEX2: a complete structure solution, refinement and analysis program.
J. Appl. Cryst. (2009). 42, 339-341.
;
_computing_structure_refinement
;
XL, G.M. Sheldrick, Acta Cryst.
(2008). A64, 112-122
;
_computing_structure_solution
;
XS, G.M. Sheldrick, Acta Cryst.
(2008). A64, 112-122
;
_diffrn_ambient_temperature 173.15
_diffrn_measured_fraction_theta_full 0.972
_diffrn_measured_fraction_theta_max 0.972
_diffrn_radiation_monochromator graphite
_diffrn_radiation_type 'MO K\a'
_diffrn_radiation_wavelength 0.71073
_diffrn_reflns_av_R_equivalents 0.0199
_diffrn_reflns_av_unetI/netI 0.0188
_diffrn_reflns_limit_h_max 5
_diffrn_reflns_limit_h_min -5
_diffrn_reflns_limit_k_max 13
_diffrn_reflns_limit_k_min -14
_diffrn_reflns_limit_l_max 19
_diffrn_reflns_limit_l_min -20
_diffrn_reflns_number 6249
_diffrn_reflns_theta_full 27.50
_diffrn_reflns_theta_max 27.50
_diffrn_reflns_theta_min 3.45
_diffrn_source 'fine-focus sealed tube'
_diffrn_source_current n/a
_diffrn_source_voltage n/a
_exptl_absorpt_coefficient_mu 3.745
_exptl_absorpt_correction_T_max 0.5213
_exptl_absorpt_correction_T_min 0.2560
_exptl_absorpt_correction_type multi-scan
_exptl_absorpt_process_details
;
CrysAlisPro, Agilent Technologies,
Version 1.171.36.24 (release 03-12-2012 CrysAlis171 .NET)
(compiled Dec  3 2012,18:21:49)
Empirical absorption correction using spherical harmonics,
 implemented in SCALE3 ABSPACK scaling algorithm.
;
_exptl_crystal_density_diffrn 2.018
_exptl_crystal_density_method 'not measured'
_exptl_crystal_F_000 480
_exptl_crystal_size_max 0.50
_exptl_crystal_size_mid 0.30
_exptl_crystal_size_min 0.20
_refine_diff_density_max 0.381
_refine_diff_density_min -0.704
_refine_diff_density_rms 0.093
_refine_ls_extinction_method none
_refine_ls_goodness_of_fit_ref 1.111
_refine_ls_hydrogen_treatment mixed
_refine_ls_matrix_type full
_refine_ls_number_parameters 100
_refine_ls_number_reflns 1876
_refine_ls_number_restraints 0
_refine_ls_restrained_S_all 1.111
_refine_ls_R_factor_all 0.0266
_refine_ls_R_factor_gt 0.0242
_refine_ls_shift/su_max 0.001
_refine_ls_shift/su_mean 0.000
_refine_ls_structure_factor_coef Fsqd
_refine_ls_weighting_details 'calc w=1/[\s^2^(Fo^2^)+(0.0225P)^2^+1.1093P] where P=(Fo^2^+2Fc^2^)/3'
_refine_ls_weighting_scheme calc
_refine_ls_wR_factor_gt 0.0569
_refine_ls_wR_factor_ref 0.0579
_reflns_number_gt 1754
_reflns_number_total 1876
_reflns_threshold_expression >2sigma(I)
_cod_data_source_file ol502339h_si_006.cif
_cod_data_source_block sad
_cod_database_code 1517918

loop_
_space_group_symop_id
_space_group_symop_operation_xyz
1 'x, y, z'
2 '-x, y+1/2, -z+1/2'
3 '-x, -y, -z'
4 'x, -y-1/2, z-1/2'

loop_
_atom_site_label
_atom_site_type_symbol
_atom_site_fract_x
_atom_site_fract_y
_atom_site_fract_z
_atom_site_U_iso_or_equiv
_atom_site_adp_type
_atom_site_occupancy
_atom_site_symmetry_multiplicity
_atom_site_calc_flag
_atom_site_refinement_flags
I1 I 0.20713(4) 0.745997(15) 0.043110(11) 0.02681(8) Uani 1 1 d .
N2 N 0.1830(5) 0.52513(19) 0.26774(14) 0.0206(5) Uani 1 1 d .
C3 C 0.1062(6) 0.6200(2) 0.12828(16) 0.0197(5) Uani 1 1 d .
C4 C -0.1046(6) 0.5407(2) 0.10237(17) 0.0233(6) Uani 1 1 d .
H4 H -0.2068 0.5434 0.0474 0.028 Uiso 1 1 calc R
B5 B 0.2707(6) 0.6180(3) 0.21623(18) 0.0186(6) Uani 1 1 d .
C6 C 0.3187(7) 0.5125(3) 0.34965(17) 0.0261(6) Uani 1 1 d .
H6 H 0.2604 0.4510 0.3825 0.031 Uiso 1 1 calc R
C7 C 0.5080(6) 0.6981(2) 0.25719(17) 0.0222(5) Uani 1 1 d .
H7 H 0.5730 0.7611 0.2270 0.027 Uiso 1 1 calc R
C8 C -0.0330(6) 0.4468(2) 0.23801(19) 0.0247(6) Uani 1 1 d .
H8 H -0.0857 0.3876 0.2737 0.030 Uiso 1 1 calc R
C9 C -0.1704(7) 0.4531(2) 0.15908(19) 0.0272(6) Uani 1 1 d .
H9 H -0.3162 0.3973 0.1405 0.033 Uiso 1 1 calc R
C10 C 0.5298(7) 0.5855(3) 0.38297(18) 0.0287(6) Uani 1 1 d .
H10 H 0.6170 0.5741 0.4389 0.034 Uiso 1 1 calc R
C11 C 0.6273(6) 0.6792(2) 0.33735(18) 0.0268(6) Uani 1 1 d .
H11 H 0.7772 0.7290 0.3631 0.032 Uiso 1 1 calc R

loop_
_atom_site_aniso_label
_atom_site_aniso_U_11
_atom_site_aniso_U_22
_atom_site_aniso_U_33
_atom_site_aniso_U_23
_atom_site_aniso_U_13
_atom_site_aniso_U_12
I1 0.03069(13) 0.02690(13) 0.02252(12) 0.00425(7) 0.00141(8) -0.00301(7)
N2 0.0210(11) 0.0204(11) 0.0212(11) 0.0001(9) 0.0059(9) 0.0044(9)
C3 0.0208(12) 0.0199(13) 0.0190(12) 0.0005(10) 0.0055(10) 0.0018(10)
C4 0.0218(13) 0.0267(14) 0.0218(13) -0.0039(11) 0.0043(11) 0.0002(11)
B5 0.0192(14) 0.0181(14) 0.0194(14) -0.0024(11) 0.0060(11) 0.0042(11)
C6 0.0290(15) 0.0283(15) 0.0223(13) 0.0067(11) 0.0083(11) 0.0092(12)
C7 0.0230(13) 0.0192(13) 0.0246(13) -0.0013(11) 0.0039(11) 0.0018(10)
C8 0.0240(14) 0.0177(13) 0.0340(16) 0.0019(11) 0.0110(12) 0.0004(10)
C9 0.0240(14) 0.0226(14) 0.0364(17) -0.0079(12) 0.0088(12) -0.0057(11)
C10 0.0325(15) 0.0356(17) 0.0178(13) 0.0007(11) 0.0012(11) 0.0103(13)
C11 0.0261(14) 0.0268(15) 0.0266(14) -0.0067(12) -0.0013(12) 0.0036(12)

loop_
_atom_type_symbol
_atom_type_description
_atom_type_scat_dispersion_real
_atom_type_scat_dispersion_imag
_atom_type_scat_source
C C 0.0033 0.0016 'International Tables Vol C Tables 4.2.6.8 and 6.1.1.4'
H H 0.0000 0.0000 'International Tables Vol C Tables 4.2.6.8 and 6.1.1.4'
B B 0.0013 0.0007 'International Tables Vol C Tables 4.2.6.8 and 6.1.1.4'
I I -0.4742 1.8119 'International Tables Vol C Tables 4.2.6.8 and 6.1.1.4'
N N 0.0061 0.0033 'International Tables Vol C Tables 4.2.6.8 and 6.1.1.4'

loop_
_geom_angle_atom_site_label_1
_geom_angle_atom_site_label_2
_geom_angle_atom_site_label_3
_geom_angle
C6 N2 B5 120.2(2)
C8 N2 B5 121.9(2)
C8 N2 C6 118.0(2)
C4 C3 I1 118.5(2)
C4 C3 B5 121.4(2)
B5 C3 I1 120.08(19)
C3 C4 C9 119.0(3)
N2 B5 C3 114.2(2)
N2 B5 C7 116.2(2)
C7 B5 C3 129.6(3)
C10 C6 N2 121.4(3)
C11 C7 B5 119.5(3)
C9 C8 N2 121.1(3)
C8 C9 C4 122.4(3)
C6 C10 C11 122.2(3)
C7 C11 C10 120.5(3)

loop_
_geom_bond_atom_site_label_1
_geom_bond_atom_site_label_2
_geom_bond_distance
I1 C3 2.103(3)
N2 B5 1.453(4)
N2 C6 1.396(3)
N2 C8 1.381(4)
C3 C4 1.358(4)
C3 B5 1.520(4)
C4 C9 1.430(4)
B5 C7 1.514(4)
C6 C10 1.342(4)
C7 C11 1.358(4)
C8 C9 1.349(4)
C10 C11 1.421(4)
